data_7024807
loop_
_publ_author_name
'Wu, Qiaolin'
'Su, Qing'
'Ye, Ling'
'Li, Guanghua'
'Mu, Ying'

_publ_section_title
;
 Propylene polymerization to high molecular weight atactic polypropylene
 and copolymerization with 1-hexene using monocyclopentadienyl titanium
 catalysts.
;
_journal_issue 10
_journal_name_full 'Dalton transactions (Cambridge, England : 2003)'
_journal_page_first 2525
_journal_page_last 2535
_journal_paper_doi 10.1039/b921617k
_journal_volume 39
_journal_year 2010
_chemical_formula_sum 'C28 H36 Cl2 O Ti'
_chemical_formula_weight 507.37
_chemical_name_systematic
;
?
;
_space_group_IT_number 61
_symmetry_cell_setting orthorhombic
_symmetry_space_group_name_Hall '-P 2ac 2ab'
_symmetry_space_group_name_H-M 'P b c a'
_atom_sites_solution_hydrogens geom
_atom_sites_solution_primary direct
_atom_sites_solution_secondary difmap
_audit_creation_method SHELXL-97
_cell_angle_alpha 90.00
_cell_angle_beta 90.00
_cell_angle_gamma 90.00
_cell_formula_units_Z 8
_cell_length_a 8.3715(17)
_cell_length_b 17.975(4)
_cell_length_c 36.081(7)
_cell_measurement_reflns_used 30174
_cell_measurement_temperature 293(2)
_cell_measurement_theta_max 27.59
_cell_measurement_theta_min 3.04
_cell_volume 5429.4(19)
_computing_cell_refinement 'Bruker XSCANS'
_computing_data_collection 'Bruker XSCANS'
_computing_data_reduction 'Bruker SHELXTL'
_computing_molecular_graphics 'Bruker SHELXTL'
_computing_publication_material 'Bruker SHELXTL'
_computing_structure_refinement 'SHELXL-97 (Sheldrick, 1997)'
_computing_structure_solution 'SHELXS-97 (Sheldrick, 1990)'
_diffrn_ambient_temperature 293(2)
_diffrn_detector_area_resol_mean 10
_diffrn_measured_fraction_theta_full 0.997
_diffrn_measured_fraction_theta_max 0.997
_diffrn_measurement_device_type 'Bruker P4'
_diffrn_measurement_method '\w scans'
_diffrn_radiation_monochromator graphite
_diffrn_radiation_source 'fine-focus sealed tube'
_diffrn_radiation_type MoK\a
_diffrn_radiation_wavelength 0.71073
_diffrn_reflns_av_R_equivalents 0.0659
_diffrn_reflns_av_sigmaI/netI 0.0368
_diffrn_reflns_limit_h_max 10
_diffrn_reflns_limit_h_min -10
_diffrn_reflns_limit_k_max 23
_diffrn_reflns_limit_k_min -23
_diffrn_reflns_limit_l_max 46
_diffrn_reflns_limit_l_min -46
_diffrn_reflns_number 47290
_diffrn_reflns_theta_full 27.48
_diffrn_reflns_theta_max 27.48
_diffrn_reflns_theta_min 3.17
_exptl_absorpt_coefficient_mu 0.529
_exptl_absorpt_correction_T_max 0.904
_exptl_absorpt_correction_T_min 0.862
_exptl_absorpt_correction_type multi-scan
_exptl_crystal_colour red
_exptl_crystal_density_diffrn 1.241
_exptl_crystal_density_method 'not measured'
_exptl_crystal_description block
_exptl_crystal_F_000 2144
_exptl_crystal_size_max 0.28
_exptl_crystal_size_mid 0.27
_exptl_crystal_size_min 0.19
_refine_diff_density_max 0.226
_refine_diff_density_min -0.320
_refine_diff_density_rms 0.044
_refine_ls_extinction_method none
_refine_ls_goodness_of_fit_ref 1.037
_refine_ls_hydrogen_treatment constr
_refine_ls_matrix_type full
_refine_ls_number_parameters 298
_refine_ls_number_reflns 6203
_refine_ls_number_restraints 0
_refine_ls_restrained_S_all 1.037
_refine_ls_R_factor_all 0.0756
_refine_ls_R_factor_gt 0.0447
_refine_ls_shift/su_max 0.002
_refine_ls_shift/su_mean 0.000
_refine_ls_structure_factor_coef Fsqd
_refine_ls_weighting_details 'calc w=1/[\s^2^(Fo^2^)+(0.0540P)^2^+1.0543P] where P=(Fo^2^+2Fc^2^)/3'
_refine_ls_weighting_scheme calc
_refine_ls_wR_factor_gt 0.1063
_refine_ls_wR_factor_ref 0.1172
_reflns_number_gt 4061
_reflns_number_total 6203
_reflns_threshold_expression >2sigma(I)
_cod_data_source_file b921617k.txt
_cod_data_source_block complex7
_cod_depositor_comments
;
The following automatic conversions were performed:

'_symmetry_cell_setting' value 'Orthorhombic' changed to
'orthorhombic' according to
/home/saulius/struct/CIF-dictionaries/cif_core.dic dictionary named
'cif_core.dic' version 2.4.2 from 2011-04-26.

Automatic conversion script
Id: cif_fix_values 1891 2012-01-12 08:04:46Z andrius 
;
_cod_original_cell_volume 5429.6(19)
_cod_original_sg_symbol_H-M Pbca
_cod_database_code 7024807

loop_
_symmetry_equiv_pos_as_xyz
'x, y, z'
'-x+1/2, -y, z+1/2'
'-x, y+1/2, -z+1/2'
'x+1/2, -y+1/2, -z'
'-x, -y, -z'
'x-1/2, y, -z-1/2'
'x, -y-1/2, z-1/2'
'-x-1/2, y-1/2, z'

loop_
_atom_site_label
_atom_site_type_symbol
_atom_site_fract_x
_atom_site_fract_y
_atom_site_fract_z
_atom_site_U_iso_or_equiv
_atom_site_adp_type
_atom_site_occupancy
_atom_site_symmetry_multiplicity
_atom_site_calc_flag
_atom_site_refinement_flags
Ti1 Ti 0.59414(5) 0.337160(19) 0.124794(11) 0.03960(12) Uani 1 1 d .
Cl1 Cl 0.60933(10) 0.22453(3) 0.09611(2) 0.0704(2) Uani 1 1 d .
Cl2 Cl 0.47509(9) 0.30387(4) 0.178510(18) 0.0663(2) Uani 1 1 d .
O1 O 0.43972(18) 0.38318(8) 0.09960(4) 0.0427(4) Uani 1 1 d .
C1 C 0.7536(3) 0.43338(11) 0.15115(6) 0.0382(5) Uani 1 1 d .
C2 C 0.8289(3) 0.36477(12) 0.16137(6) 0.0461(5) Uani 1 1 d .
C3 C 0.8788(3) 0.32933(12) 0.12881(7) 0.0503(6) Uani 1 1 d .
C4 C 0.8354(3) 0.37480(12) 0.09815(6) 0.0444(5) Uani 1 1 d .
C5 C 0.7608(3) 0.43943(11) 0.11186(6) 0.0382(5) Uani 1 1 d .
C6 C 0.8656(4) 0.34018(14) 0.20006(7) 0.0644(7) Uani 1 1 d .
H6A H 0.9529 0.3056 0.1996 0.097 Uiso 1 1 calc R
H6B H 0.7732 0.3166 0.2106 0.097 Uiso 1 1 calc R
H6C H 0.8942 0.3826 0.2148 0.097 Uiso 1 1 calc R
C7 C 0.9768(4) 0.25902(14) 0.12670(8) 0.0713(8) Uani 1 1 d .
H7A H 1.0881 0.2712 0.1287 0.107 Uiso 1 1 calc R
H7B H 0.9574 0.2347 0.1034 0.107 Uiso 1 1 calc R
H7C H 0.9472 0.2264 0.1466 0.107 Uiso 1 1 calc R
C8 C 0.8731(3) 0.35891(15) 0.05818(7) 0.0627(7) Uani 1 1 d .
H8A H 0.7966 0.3835 0.0426 0.094 Uiso 1 1 calc R
H8B H 0.8684 0.3062 0.0539 0.094 Uiso 1 1 calc R
H8C H 0.9783 0.3768 0.0525 0.094 Uiso 1 1 calc R
C9 C 0.7055(3) 0.50365(12) 0.08850(6) 0.0449(5) Uani 1 1 d .
H9A H 0.7952 0.5345 0.0823 0.067 Uiso 1 1 calc R
H9B H 0.6286 0.5324 0.1021 0.067 Uiso 1 1 calc R
H9C H 0.6572 0.4851 0.0662 0.067 Uiso 1 1 calc R
C10 C 0.7071(3) 0.49294(11) 0.17751(6) 0.0400(5) Uani 1 1 d .
C11 C 0.7653(3) 0.56450(12) 0.17218(6) 0.0432(5) Uani 1 1 d .
H11 H 0.8245 0.5752 0.1510 0.052 Uiso 1 1 calc R
C12 C 0.7366(3) 0.62012(12) 0.19784(6) 0.0491(6) Uani 1 1 d .
H12 H 0.7776 0.6675 0.1937 0.059 Uiso 1 1 calc R
C13 C 0.6484(3) 0.60685(13) 0.22958(6) 0.0510(6) Uani 1 1 d .
C14 C 0.5869(3) 0.53625(13) 0.23449(6) 0.0561(7) Uani 1 1 d .
H14 H 0.5247 0.5263 0.2553 0.067 Uiso 1 1 calc R
C15 C 0.6155(3) 0.48022(13) 0.20924(6) 0.0508(6) Uani 1 1 d .
H15 H 0.5732 0.4331 0.2134 0.061 Uiso 1 1 calc R
C16 C 0.6204(4) 0.66727(15) 0.25803(7) 0.0747(9) Uani 1 1 d .
H16A H 0.5325 0.6979 0.2503 0.112 Uiso 1 1 calc R
H16B H 0.7148 0.6973 0.2603 0.112 Uiso 1 1 calc R
H16C H 0.5960 0.6450 0.2815 0.112 Uiso 1 1 calc R
C17 C 0.3467(3) 0.43134(11) 0.07934(6) 0.0405(5) Uani 1 1 d .
C18 C 0.3279(3) 0.41740(12) 0.04127(6) 0.0447(5) Uani 1 1 d .
C19 C 0.2304(3) 0.46622(14) 0.02175(7) 0.0555(6) Uani 1 1 d .
H19 H 0.2147 0.4588 -0.0035 0.067 Uiso 1 1 calc R
C20 C 0.1564(3) 0.52522(15) 0.03893(7) 0.0605(7) Uani 1 1 d .
H20 H 0.0907 0.5567 0.0253 0.073 Uiso 1 1 calc R
C21 C 0.1791(3) 0.53804(13) 0.07630(8) 0.0567(6) Uani 1 1 d .
H21 H 0.1290 0.5784 0.0875 0.068 Uiso 1 1 calc R
C22 C 0.2756(3) 0.49174(12) 0.09757(6) 0.0456(5) Uani 1 1 d .
C23 C 0.4074(3) 0.35106(13) 0.02316(6) 0.0496(6) Uani 1 1 d .
H23 H 0.5074 0.3418 0.0365 0.060 Uiso 1 1 calc R
C24 C 0.4503(4) 0.36346(17) -0.01757(7) 0.0730(8) Uani 1 1 d .
H24A H 0.5185 0.3239 -0.0259 0.110 Uiso 1 1 calc R
H24B H 0.5048 0.4102 -0.0202 0.110 Uiso 1 1 calc R
H24C H 0.3544 0.3641 -0.0322 0.110 Uiso 1 1 calc R
C25 C 0.3037(4) 0.28179(15) 0.02757(9) 0.0773(9) Uani 1 1 d .
H25A H 0.2068 0.2879 0.0136 0.116 Uiso 1 1 calc R
H25B H 0.2782 0.2748 0.0533 0.116 Uiso 1 1 calc R
H25C H 0.3607 0.2391 0.0186 0.116 Uiso 1 1 calc R
C26 C 0.3037(3) 0.50471(13) 0.13851(7) 0.0504(6) Uani 1 1 d .
H26 H 0.4109 0.4860 0.1442 0.061 Uiso 1 1 calc R
C27 C 0.3009(5) 0.58700(15) 0.14932(9) 0.0880(10) Uani 1 1 d .
H27A H 0.3721 0.6143 0.1335 0.132 Uiso 1 1 calc R
H27B H 0.3344 0.5923 0.1746 0.132 Uiso 1 1 calc R
H27C H 0.1944 0.6061 0.1466 0.132 Uiso 1 1 calc R
C28 C 0.1873(4) 0.46056(17) 0.16180(8) 0.0729(8) Uani 1 1 d .
H28A H 0.0810 0.4788 0.1577 0.109 Uiso 1 1 calc R
H28B H 0.2144 0.4658 0.1875 0.109 Uiso 1 1 calc R
H28C H 0.1926 0.4090 0.1549 0.109 Uiso 1 1 calc R

loop_
_atom_site_aniso_label
_atom_site_aniso_U_11
_atom_site_aniso_U_22
_atom_site_aniso_U_33
_atom_site_aniso_U_23
_atom_site_aniso_U_13
_atom_site_aniso_U_12
Ti1 0.0425(2) 0.03049(19) 0.0458(2) 0.00381(16) 0.00281(18) -0.00232(17)
Cl1 0.0775(5) 0.0372(3) 0.0965(5) -0.0133(3) 0.0008(4) -0.0011(3)
Cl2 0.0743(5) 0.0630(4) 0.0617(4) 0.0205(3) 0.0136(3) -0.0152(4)
O1 0.0412(9) 0.0394(8) 0.0476(8) -0.0003(6) -0.0021(7) -0.0035(7)
C1 0.0393(12) 0.0321(10) 0.0431(11) 0.0049(8) -0.0006(10) -0.0034(9)
C2 0.0451(14) 0.0382(11) 0.0551(13) 0.0056(10) -0.0044(11) 0.0003(10)
C3 0.0432(14) 0.0398(12) 0.0679(16) 0.0017(11) 0.0022(12) 0.0027(10)
C4 0.0388(13) 0.0428(12) 0.0516(13) -0.0006(10) 0.0097(10) -0.0010(10)
C5 0.0359(12) 0.0364(10) 0.0424(11) 0.0038(9) 0.0031(9) -0.0048(9)
C6 0.078(2) 0.0532(14) 0.0623(16) 0.0158(12) -0.0168(14) 0.0069(14)
C7 0.0633(19) 0.0509(15) 0.100(2) -0.0032(14) -0.0002(16) 0.0213(14)
C8 0.0651(19) 0.0622(15) 0.0609(16) -0.0077(13) 0.0233(13) -0.0022(13)
C9 0.0469(14) 0.0433(12) 0.0445(12) 0.0087(10) 0.0020(10) -0.0072(10)
C10 0.0409(13) 0.0380(10) 0.0412(11) 0.0025(9) -0.0036(10) -0.0017(9)
C11 0.0447(14) 0.0407(11) 0.0441(12) 0.0016(9) 0.0033(10) -0.0015(10)
C12 0.0544(16) 0.0382(11) 0.0546(14) -0.0009(10) -0.0017(12) -0.0021(11)
C13 0.0604(16) 0.0498(13) 0.0427(12) -0.0028(10) -0.0063(11) 0.0058(12)
C14 0.0718(19) 0.0569(14) 0.0397(12) -0.0001(11) 0.0093(12) -0.0014(13)
C15 0.0629(17) 0.0451(12) 0.0444(12) 0.0038(10) 0.0057(11) -0.0081(12)
C16 0.109(3) 0.0577(16) 0.0577(16) -0.0138(13) 0.0092(16) 0.0053(16)
C17 0.0303(12) 0.0392(11) 0.0520(13) 0.0032(9) -0.0023(10) -0.0057(9)
C18 0.0357(13) 0.0484(12) 0.0501(13) 0.0013(10) -0.0015(10) -0.0068(10)
C19 0.0450(15) 0.0681(16) 0.0535(14) 0.0049(12) -0.0053(12) 0.0002(13)
C20 0.0450(15) 0.0647(16) 0.0717(18) 0.0119(14) -0.0075(13) 0.0084(13)
C21 0.0416(15) 0.0509(14) 0.0777(18) -0.0008(13) 0.0028(13) 0.0070(11)
C22 0.0335(13) 0.0448(12) 0.0585(14) -0.0021(10) 0.0015(10) -0.0048(10)
C23 0.0486(15) 0.0526(13) 0.0477(13) -0.0044(10) -0.0014(11) -0.0021(11)
C24 0.076(2) 0.083(2) 0.0604(16) -0.0032(15) 0.0130(15) 0.0105(16)
C25 0.090(3) 0.0585(16) 0.084(2) -0.0152(15) 0.0123(18) -0.0152(16)
C26 0.0367(13) 0.0529(13) 0.0617(14) -0.0148(11) 0.0003(11) -0.0003(11)
C27 0.103(3) 0.0624(18) 0.098(2) -0.0309(17) -0.016(2) -0.0023(18)
C28 0.0550(19) 0.097(2) 0.0664(17) -0.0139(16) 0.0096(14) -0.0065(16)

loop_
_atom_type_symbol
_atom_type_description
_atom_type_scat_dispersion_real
_atom_type_scat_dispersion_imag
_atom_type_scat_source
C C 0.0033 0.0016 'International Tables Vol C Tables 4.2.6.8 and 6.1.1.4'
H H 0.0000 0.0000 'International Tables Vol C Tables 4.2.6.8 and 6.1.1.4'
O O 0.0106 0.0060 'International Tables Vol C Tables 4.2.6.8 and 6.1.1.4'
Cl Cl 0.1484 0.1585 'International Tables Vol C Tables 4.2.6.8 and 6.1.1.4'
Ti Ti 0.2776 0.4457 'International Tables Vol C Tables 4.2.6.8 and 6.1.1.4'

loop_
_geom_angle_atom_site_label_1
_geom_angle_atom_site_label_2
_geom_angle_atom_site_label_3
_geom_angle
O1 Ti1 Cl2 103.91(6)
O1 Ti1 Cl1 102.77(5)
Cl2 Ti1 Cl1 100.31(3)
O1 Ti1 C4 106.40(8)
Cl2 Ti1 C4 144.15(6)
Cl1 Ti1 C4 91.27(6)
O1 Ti1 C5 88.08(7)
Cl2 Ti1 C5 129.64(6)
Cl1 Ti1 C5 124.81(6)
C4 Ti1 C5 34.94(7)
O1 Ti1 C1 105.83(7)
Cl2 Ti1 C1 95.57(6)
Cl1 Ti1 C1 142.69(6)
C4 Ti1 C1 57.98(7)
C5 Ti1 C1 34.95(7)
O1 Ti1 C3 141.28(8)
Cl2 Ti1 C3 111.83(6)
Cl1 Ti1 C3 85.39(6)
C4 Ti1 C3 35.00(8)
C5 Ti1 C3 57.82(8)
C1 Ti1 C3 57.33(8)
O1 Ti1 C2 140.51(7)
Cl2 Ti1 C2 86.83(6)
Cl1 Ti1 C2 112.64(6)
C4 Ti1 C2 57.51(8)
C5 Ti1 C2 57.75(7)
C1 Ti1 C2 34.72(7)
C3 Ti1 C2 33.84(8)
C17 O1 Ti1 166.77(14)
C5 C1 C2 107.67(18)
C5 C1 C10 126.47(18)
C2 C1 C10 124.84(19)
C5 C1 Ti1 71.44(11)
C2 C1 Ti1 74.01(12)
C10 C1 Ti1 129.20(15)
C3 C2 C1 107.86(19)
C3 C2 C6 126.0(2)
C1 C2 C6 125.8(2)
C3 C2 Ti1 72.02(14)
C1 C2 Ti1 71.27(13)
C6 C2 Ti1 127.97(17)
C2 C3 C4 108.3(2)
C2 C3 C7 125.8(2)
C4 C3 C7 125.5(2)
C2 C3 Ti1 74.14(14)
C4 C3 Ti1 70.38(13)
C7 C3 Ti1 126.01(18)
C5 C4 C3 108.30(19)
C5 C4 C8 125.9(2)
C3 C4 C8 125.6(2)
C5 C4 Ti1 73.23(13)
C3 C4 Ti1 74.62(13)
C8 C4 Ti1 121.41(17)
C4 C5 C1 107.80(18)
C4 C5 C9 124.98(19)
C1 C5 C9 127.18(19)
C4 C5 Ti1 71.83(12)
C1 C5 Ti1 73.61(11)
C9 C5 Ti1 121.87(15)
C2 C6 H6A 109.5
C2 C6 H6B 109.5
H6A C6 H6B 109.5
C2 C6 H6C 109.5
H6A C6 H6C 109.5
H6B C6 H6C 109.5
C3 C7 H7A 109.5
C3 C7 H7B 109.5
H7A C7 H7B 109.5
C3 C7 H7C 109.5
H7A C7 H7C 109.5
H7B C7 H7C 109.5
C4 C8 H8A 109.5
C4 C8 H8B 109.5
H8A C8 H8B 109.5
C4 C8 H8C 109.5
H8A C8 H8C 109.5
H8B C8 H8C 109.5
C5 C9 H9A 109.5
C5 C9 H9B 109.5
H9A C9 H9B 109.5
C5 C9 H9C 109.5
H9A C9 H9C 109.5
H9B C9 H9C 109.5
C11 C10 C15 117.2(2)
C11 C10 C1 119.14(19)
C15 C10 C1 123.47(19)
C12 C11 C10 121.0(2)
C12 C11 H11 119.5
C10 C11 H11 119.5
C13 C12 C11 121.5(2)
C13 C12 H12 119.3
C11 C12 H12 119.3
C14 C13 C12 117.6(2)
C14 C13 C16 121.0(2)
C12 C13 C16 121.4(2)
C15 C14 C13 121.4(2)
C15 C14 H14 119.3
C13 C14 H14 119.3
C14 C15 C10 121.2(2)
C14 C15 H15 119.4
C10 C15 H15 119.4
C13 C16 H16A 109.5
C13 C16 H16B 109.5
H16A C16 H16B 109.5
C13 C16 H16C 109.5
H16A C16 H16C 109.5
H16B C16 H16C 109.5
O1 C17 C22 118.61(19)
O1 C17 C18 118.08(19)
C22 C17 C18 123.3(2)
C19 C18 C17 116.6(2)
C19 C18 C23 122.5(2)
C17 C18 C23 120.9(2)
C20 C19 C18 121.5(2)
C20 C19 H19 119.2
C18 C19 H19 119.2
C19 C20 C21 120.5(2)
C19 C20 H20 119.8
C21 C20 H20 119.8
C20 C21 C22 121.2(2)
C20 C21 H21 119.4
C22 C21 H21 119.4
C21 C22 C17 116.8(2)
C21 C22 C26 122.4(2)
C17 C22 C26 120.7(2)
C18 C23 C25 110.3(2)
C18 C23 C24 113.8(2)
C25 C23 C24 110.6(2)
C18 C23 H23 107.3
C25 C23 H23 107.3
C24 C23 H23 107.3
C23 C24 H24A 109.5
C23 C24 H24B 109.5
H24A C24 H24B 109.5
C23 C24 H24C 109.5
H24A C24 H24C 109.5
H24B C24 H24C 109.5
C23 C25 H25A 109.5
C23 C25 H25B 109.5
H25A C25 H25B 109.5
C23 C25 H25C 109.5
H25A C25 H25C 109.5
H25B C25 H25C 109.5
C28 C26 C22 111.2(2)
C28 C26 C27 110.8(2)
C22 C26 C27 113.3(2)
C28 C26 H26 107.1
C22 C26 H26 107.1
C27 C26 H26 107.1
C26 C27 H27A 109.5
C26 C27 H27B 109.5
H27A C27 H27B 109.5
C26 C27 H27C 109.5
H27A C27 H27C 109.5
H27B C27 H27C 109.5
C26 C28 H28A 109.5
C26 C28 H28B 109.5
H28A C28 H28B 109.5
C26 C28 H28C 109.5
H28A C28 H28C 109.5
H28B C28 H28C 109.5

loop_
_geom_bond_atom_site_label_1
_geom_bond_atom_site_label_2
_geom_bond_distance
Ti1 O1 1.7839(16)
Ti1 Cl2 2.2600(8)
Ti1 Cl1 2.2774(8)
Ti1 C4 2.337(2)
Ti1 C5 2.355(2)
Ti1 C1 2.383(2)
Ti1 C3 2.392(3)
Ti1 C2 2.419(2)
O1 C17 1.375(3)
C1 C5 1.423(3)
C1 C2 1.433(3)
C1 C10 1.484(3)
C2 C3 1.400(3)
C2 C6 1.496(3)
C3 C4 1.423(3)
C3 C7 1.508(3)
C4 C5 1.408(3)
C4 C8 1.504(3)
C5 C9 1.503(3)
C6 H6A 0.9600
C6 H6B 0.9600
C6 H6C 0.9600
C7 H7A 0.9600
C7 H7B 0.9600
C7 H7C 0.9600
C8 H8A 0.9600
C8 H8B 0.9600
C8 H8C 0.9600
C9 H9A 0.9600
C9 H9B 0.9600
C9 H9C 0.9600
C10 C11 1.389(3)
C10 C15 1.396(3)
C11 C12 1.384(3)
C11 H11 0.9300
C12 C13 1.383(3)
C12 H12 0.9300
C13 C14 1.381(3)
C13 C16 1.513(3)
C14 C15 1.379(3)
C14 H14 0.9300
C15 H15 0.9300
C16 H16A 0.9600
C16 H16B 0.9600
C16 H16C 0.9600
C17 C22 1.402(3)
C17 C18 1.405(3)
C18 C19 1.390(3)
C18 C23 1.514(3)
C19 C20 1.375(3)
C19 H19 0.9300
C20 C21 1.381(4)
C20 H20 0.9300
C21 C22 1.391(3)
C21 H21 0.9300
C22 C26 1.514(3)
C23 C25 1.527(3)
C23 C24 1.529(3)
C23 H23 0.9800
C24 H24A 0.9600
C24 H24B 0.9600
C24 H24C 0.9600
C25 H25A 0.9600
C25 H25B 0.9600
C25 H25C 0.9600
C26 C28 1.512(4)
C26 C27 1.530(3)
C26 H26 0.9800
C27 H27A 0.9600
C27 H27B 0.9600
C27 H27C 0.9600
C28 H28A 0.9600
C28 H28B 0.9600
C28 H28C 0.9600
